data_7112091
loop_
_publ_author_name
'Ryan J. Roberts'
'Nicolas Belanger-Desmarais'
'Christian Reber'
'Daniel B. Leznoff'

_publ_section_title
;
 The luminescence properties of linear vs. kinked aurophilic 1-D chains of
 bis(dithiocarbamato)gold(I) dimers
;
_journal_name_full Chem.Commun.
_journal_page_first 3148
_journal_paper_doi 10.1039/c3cc47944g
_journal_volume 50
_journal_year 2014
_chemical_formula_moiety 'C22 H16 Au2 N6 S4'
_chemical_formula_sum 'C22 H16 Au2 N6 S4'
_chemical_formula_weight 886.63
_chemical_name_systematic ?
_space_group_IT_number 2
_symmetry_cell_setting triclinic
_symmetry_space_group_name_Hall '-P 1'
_symmetry_space_group_name_H-M 'P -1'
_atom_sites_solution_hydrogens difmap
_atom_sites_solution_primary other
_cell_angle_alpha 81.1430(10)
_cell_angle_beta 77.83
_cell_angle_gamma 74.36
_cell_formula_units_Z 2
_cell_length_a 9.89190(10)
_cell_length_b 10.6931(2)
_cell_length_c 12.77110(10)
_cell_measurement_reflns_used 9907
_cell_measurement_temperature 293
_cell_measurement_theta_max 28.51
_cell_measurement_theta_min 2.44
_cell_volume 1264.82(3)
_computing_cell_refinement 'Bruker SAINT'
_computing_data_collection 'Bruker APEX2'
_computing_data_reduction 'Bruker SAINT'
_computing_structure_solution
; 
 SIR92 (Altomare et al, 1994)
 CRYSTALS (Watkin, 1988) 
;
_diffrn_ambient_temperature 293
_diffrn_measured_fraction_theta_full 0.995
_diffrn_measured_fraction_theta_max 0.995
_diffrn_measurement_device_type 'Bruker APEX-II CCD'
_diffrn_measurement_method \w/2\q
_diffrn_radiation_monochromator graphite
_diffrn_radiation_type 'Mo K\a'
_diffrn_radiation_wavelength 0.71073
_diffrn_reflns_av_R_equivalents 0.037
_diffrn_reflns_limit_h_max 13
_diffrn_reflns_limit_h_min -13
_diffrn_reflns_limit_k_max 14
_diffrn_reflns_limit_k_min -14
_diffrn_reflns_limit_l_max 17
_diffrn_reflns_limit_l_min -16
_diffrn_reflns_number 21089
_diffrn_reflns_theta_full 28.554
_diffrn_reflns_theta_max 28.554
_diffrn_reflns_theta_min 1.640
_exptl_absorpt_coefficient_mu 11.940
_exptl_absorpt_correction_T_max 0.489
_exptl_absorpt_correction_T_min 0.207
_exptl_absorpt_correction_type multi-scan
_exptl_crystal_colour Red
_exptl_crystal_density_diffrn 2.328
_exptl_crystal_description Block
_exptl_crystal_F_000 824
_exptl_crystal_size_max 0.308
_exptl_crystal_size_mid 0.116
_exptl_crystal_size_min 0.060
_refine_diff_density_max 0.60
_refine_diff_density_min -0.83
_refine_ls_extinction_method None
_refine_ls_goodness_of_fit_ref 1.1245
_refine_ls_hydrogen_treatment constr
_refine_ls_matrix_type full
_refine_ls_number_parameters 323
_refine_ls_number_reflns 4837
_refine_ls_number_restraints 0
_refine_ls_R_factor_all 0.0390
_refine_ls_R_factor_gt 0.0262
_refine_ls_shift/su_max 0.0013114
_refine_ls_structure_factor_coef F
_refine_ls_weighting_details
;
 Method, part 1, Chebychev polynomial, (Watkin, 1994, Prince, 1982) 
 [weight] = 1.0/[A~0~*T~0~(x)+A~1~*T~1~(x) ... +A~n-1~]*T~n-1~(x)] 
 where A~i~ are the Chebychev coefficients listed below and x= Fcalc/Fmax 
 Method = Robust Weighting (Prince, 1982) 
 W = [weight] * [1-(deltaF/6*sigmaF)^2^]^2^ 
 A~i~ are: 
 0.184 0.136 0.116 0.744E-01 0.317E-01 
;
_refine_ls_weighting_scheme calc
_refine_ls_wR_factor_all 0.0370
_refine_ls_wR_factor_gt 0.0223
_refine_ls_wR_factor_ref 0.0220
_reflns_limit_h_max 13
_reflns_limit_h_min -12
_reflns_limit_k_max 14
_reflns_limit_k_min -14
_reflns_limit_l_max 17
_reflns_limit_l_min 0
_reflns_number_gt 4944
_reflns_number_total 6457
_reflns_threshold_expression I>2.0\s(I)
_oxford_diffrn_Wilson_B_factor 2.87
_oxford_diffrn_Wilson_scale 144.07
_oxford_refine_ls_r_factor_ref 0.0255
_oxford_refine_ls_scale 0.08589(6)
_oxford_reflns_number_all 6457
_oxford_reflns_threshold_expression_ref I>2.5\s(I)
_cod_data_source_file c3cc47944g.txt
_cod_data_source_block '[Au(dopdtc)]2'
_cod_depositor_comments
;
The following automatic conversions were performed:

'_atom_sites_solution_primary' value 'Other' changed to 'other'
according to the built-in table from CIF Core dictionary named
'cif_core.dic' version 2.4.1 from 2010-06-29.

Automatic conversion script
Id: cif_fix_values 2281 2013-09-26 08:29:07Z andrius 
;
_cod_original_cell_volume 1264.83(3)
_cod_original_sg_symbol_H-M 'P -1 '
_cod_database_code 7112091

loop_
_symmetry_equiv_pos_as_xyz
x,y,z
-x,-y,-z

loop_
_atom_site_label
_atom_site_type_symbol
_atom_site_fract_x
_atom_site_fract_y
_atom_site_fract_z
_atom_site_U_iso_or_equiv
_atom_site_occupancy
_atom_site_adp_type
_atom_site_refinement_flags_posn
Au1 Au 0.352717(19) 0.52122(2) 0.534567(16) 0.0373 1.0000 Uani .
Au2 Au 0.035576(19) 0.59195(2) 0.550434(15) 0.0363 1.0000 Uani .
S1 S 0.65673(14) 0.65014(16) 0.54814(16) 0.0628 1.0000 Uani .
S2 S 0.33124(15) 0.69831(18) 0.62226(15) 0.0648 1.0000 Uani .
S3 S -0.02517(17) 0.49625(17) 0.72023(11) 0.0559 1.0000 Uani .
S4 S -0.09301(15) 0.28944(13) 0.61002(10) 0.0443 1.0000 Uani .
N1 N 0.6796(6) 0.8105(5) 0.7632(5) 0.0680 1.0000 Uani .
N2 N 0.4968(4) 0.8230(4) 0.6713(3) 0.0399 1.0000 Uani .
C7 C 0.3058(6) 0.8615(6) 0.8283(5) 0.0510 1.0000 Uani .
N4 N -0.1137(6) 0.3497(5) 0.9639(4) 0.0570 1.0000 Uani .
N5 N -0.2003(4) 0.3517(4) 0.8054(3) 0.0387 1.0000 Uani .
N6 N -0.2889(6) 0.1742(5) 0.8874(4) 0.0556 1.0000 Uani .
C1 C 0.6280(5) 0.8569(5) 0.6753(5) 0.0450 1.0000 Uani .
C2 C 0.6854(7) 0.9355(7) 0.5930(6) 0.0633 1.0000 Uani .
C3 C 0.8076(8) 0.9665(9) 0.6008(8) 0.0918 1.0000 Uani .
C4 C 0.8668(9) 0.9186(10) 0.6884(10) 0.0969 1.0000 Uani .
C5 C 0.8018(9) 0.8421(9) 0.7668(9) 0.0920 1.0000 Uani .
C6 C 0.3679(5) 0.9035(5) 0.7280(4) 0.0408 1.0000 Uani .
N3 N 0.3256(5) 1.0206(5) 0.6760(4) 0.0496 1.0000 Uani .
C10 C 0.2101(7) 1.1004(7) 0.7267(6) 0.0625 1.0000 Uani .
C9 C 0.1383(7) 1.0665(7) 0.8273(6) 0.0619 1.0000 Uani .
C8 C 0.1869(7) 0.9464(7) 0.8783(5) 0.0630 1.0000 Uani .
C11 C 0.4956(5) 0.7277(5) 0.6162(4) 0.0370 1.0000 Uani .
C12 C -0.2094(5) 0.4095(5) 0.9033(4) 0.0403 1.0000 Uani .
C13 C -0.3160(7) 0.5180(7) 0.9257(6) 0.0629 1.0000 Uani .
C14 C -0.3233(8) 0.5706(8) 1.0194(6) 0.0848 1.0000 Uani .
C15 C -0.2265(9) 0.5121(9) 1.0839(6) 0.0786 1.0000 Uani .
C16 C -0.1246(8) 0.4028(8) 1.0539(6) 0.0714 1.0000 Uani .
C17 C -0.2992(5) 0.2724(5) 0.8118(4) 0.0398 1.0000 Uani .
C18 C -0.4002(6) 0.3056(6) 0.7464(5) 0.0512 1.0000 Uani .
C19 C -0.4952(6) 0.2286(7) 0.7590(5) 0.0555 1.0000 Uani .
C20 C -0.4876(7) 0.1264(6) 0.8364(5) 0.0603 1.0000 Uani .
C21 C -0.3874(8) 0.1036(7) 0.8976(5) 0.0697 1.0000 Uani .
C22 C -0.1136(5) 0.3816(5) 0.7142(4) 0.0358 1.0000 Uani .
H21 H 0.6407 0.9677 0.5339 0.059(19) 1.0000 Uiso R
H31 H 0.8494 1.0195 0.5466 0.15(4) 1.0000 Uiso R
H41 H 0.9510 0.9371 0.6950 0.09(2) 1.0000 Uiso R
H51 H 0.8433 0.8091 0.8274 0.14(4) 1.0000 Uiso R
H101 H 0.1779 1.1834 0.6911 0.050(16) 1.0000 Uiso R
H91 H 0.0572 1.1250 0.8591 0.07(2) 1.0000 Uiso R
H81 H 0.1402 0.9222 0.9467 0.07(2) 1.0000 Uiso R
H131 H -0.3804 0.5553 0.8788 0.09(2) 1.0000 Uiso R
H141 H -0.3934 0.6461 1.0380 0.08(2) 1.0000 Uiso R
H151 H -0.2300 0.5461 1.1475 0.10(3) 1.0000 Uiso R
H161 H -0.0585 0.3629 1.0986 0.08(2) 1.0000 Uiso R
H181 H -0.4038 0.3785 0.6961 0.07(2) 1.0000 Uiso R
H191 H -0.5637 0.2476 0.7149 0.07(2) 1.0000 Uiso R
H201 H -0.5513 0.0731 0.8475 0.08(2) 1.0000 Uiso R
H211 H -0.3838 0.0342 0.9516 0.056(17) 1.0000 Uiso R
H71 H 0.3435 0.7776 0.8624 0.11(3) 1.0000 Uiso R

loop_
_atom_site_aniso_label
_atom_site_aniso_U_11
_atom_site_aniso_U_22
_atom_site_aniso_U_33
_atom_site_aniso_U_23
_atom_site_aniso_U_13
_atom_site_aniso_U_12
Au1 0.02644(9) 0.04312(12) 0.04538(13) -0.01473(9) -0.00450(8) -0.00931(8)
Au2 0.03053(10) 0.04899(12) 0.03333(10) -0.00997(9) -0.00110(7) -0.01666(8)
S1 0.0302(6) 0.0616(10) 0.1051(13) -0.0490(9) -0.0019(7) -0.0109(6)
S2 0.0310(7) 0.0819(11) 0.0931(12) -0.0575(10) 0.0023(7) -0.0165(7)
S3 0.0673(9) 0.0840(11) 0.0336(7) -0.0060(7) -0.0035(6) -0.0516(9)
S4 0.0550(8) 0.0424(7) 0.0353(7) -0.0072(5) -0.0028(6) -0.0140(6)
N1 0.063(3) 0.056(3) 0.096(4) -0.011(3) -0.040(3) -0.011(3)
N2 0.037(2) 0.041(2) 0.046(2) -0.0130(19) -0.0078(18) -0.0128(18)
C7 0.053(3) 0.046(3) 0.050(3) -0.004(3) -0.007(3) -0.009(3)
N4 0.064(3) 0.067(3) 0.043(3) -0.007(2) -0.021(2) -0.013(3)
N5 0.043(2) 0.047(2) 0.029(2) -0.0067(18) 0.0001(17) -0.0188(19)
N6 0.070(3) 0.057(3) 0.047(3) 0.005(2) -0.013(2) -0.031(3)
C1 0.034(3) 0.043(3) 0.064(4) -0.020(3) -0.009(2) -0.011(2)
C2 0.061(4) 0.075(5) 0.063(4) -0.022(4) 0.003(3) -0.033(3)
C3 0.067(5) 0.108(7) 0.117(7) -0.048(6) 0.019(5) -0.056(5)
C4 0.056(4) 0.101(7) 0.158(9) -0.061(7) -0.025(5) -0.028(5)
C5 0.075(5) 0.079(6) 0.141(8) -0.029(6) -0.064(6) -0.006(4)
C6 0.038(3) 0.045(3) 0.045(3) -0.017(2) -0.008(2) -0.011(2)
N3 0.039(2) 0.054(3) 0.051(3) -0.008(2) -0.007(2) -0.005(2)
C10 0.051(3) 0.058(4) 0.073(5) -0.005(3) -0.021(3) 0.003(3)
C9 0.046(3) 0.065(4) 0.068(4) -0.028(3) -0.006(3) 0.006(3)
C8 0.056(4) 0.075(5) 0.054(4) -0.014(3) 0.005(3) -0.016(3)
C11 0.030(2) 0.040(3) 0.043(3) -0.009(2) -0.010(2) -0.007(2)
C12 0.044(3) 0.049(3) 0.033(3) -0.003(2) -0.003(2) -0.022(2)
C13 0.051(3) 0.069(4) 0.070(4) -0.028(4) -0.014(3) -0.003(3)
C14 0.072(5) 0.095(6) 0.089(6) -0.058(5) 0.002(4) -0.009(5)
C15 0.088(5) 0.108(6) 0.054(4) -0.040(4) -0.005(4) -0.036(5)
C16 0.082(5) 0.092(5) 0.051(4) -0.012(4) -0.025(4) -0.027(4)
C17 0.044(3) 0.044(3) 0.035(3) -0.007(2) 0.002(2) -0.021(2)
C18 0.048(3) 0.062(4) 0.046(3) 0.003(3) -0.010(2) -0.021(3)
C19 0.052(3) 0.079(4) 0.044(3) -0.012(3) -0.005(3) -0.031(3)
C20 0.075(4) 0.067(4) 0.054(4) -0.013(3) -0.002(3) -0.047(4)
C21 0.104(6) 0.063(4) 0.055(4) 0.014(3) -0.014(4) -0.053(4)
C22 0.030(2) 0.044(3) 0.033(2) -0.005(2) -0.0020(18) -0.011(2)

loop_
_atom_type_symbol
_atom_type_scat_dispersion_real
_atom_type_scat_dispersion_imag
_atom_type_scat_Cromer_Mann_a1
_atom_type_scat_Cromer_Mann_b1
_atom_type_scat_Cromer_Mann_a2
_atom_type_scat_Cromer_Mann_b2
_atom_type_scat_Cromer_Mann_a3
_atom_type_scat_Cromer_Mann_b3
_atom_type_scat_Cromer_Mann_a4
_atom_type_scat_Cromer_Mann_b4
_atom_type_scat_Cromer_Mann_c
_atom_type_scat_source
C 0.0033 0.0016 2.3100 20.8439 1.0200 10.2075 1.5886 0.5687 0.8650 51.6512 0.2156 'International Tables Vol C 4.2.6.8 and 6.1.1.4'
H 0.0000 0.0000 0.4930 10.5109 0.3229 26.1257 0.1402 3.1424 0.0408 57.7998 0.0030 'International Tables Vol C 4.2.6.8 and 6.1.1.4'
N 0.0061 0.0033 12.2126 0.0057 3.1322 9.8933 2.0125 28.9975 1.1663 0.5826 -11.5290 'International Tables Vol C 4.2.6.8 and 6.1.1.4'
S 0.1246 0.1234 6.9053 1.4679 5.2034 22.2151 1.4379 0.2536 1.5863 56.1720 0.8669 'International Tables Vol C 4.2.6.8 and 6.1.1.4'
Au -2.0133 8.8022 16.8819 0.4611 18.5913 8.6216 25.5582 1.4826 5.8600 36.3956 12.0658 'International Tables Vol C 4.2.6.8 and 6.1.1.4'

loop_
_geom_angle_atom_site_label_1
_geom_angle_site_symmetry_1
_geom_angle_atom_site_label_2
_geom_angle_atom_site_label_3
_geom_angle_site_symmetry_3
_geom_angle
_geom_angle_publ_flag
Au1 2_666 Au1 S1 2_666 92.20(4) yes
Au1 2_666 Au1 Au2 . 165.552(12) yes
S1 2_666 Au1 Au2 . 83.80(3) yes
Au1 2_666 Au1 S2 . 95.05(3) yes
S1 2_666 Au1 S2 . 172.71(5) yes
Au2 . Au1 S2 . 88.99(4) yes
Au1 . Au2 Au2 2_566 107.894(10) yes
Au1 . Au2 S4 2_566 81.48(4) yes
Au2 2_566 Au2 S4 2_566 92.46(3) yes
Au1 . Au2 S3 . 98.88(4) yes
Au2 2_566 Au2 S3 . 94.09(4) yes
S4 2_566 Au2 S3 . 172.98(5) yes
Au1 2_666 S1 C11 . 113.71(17) yes
Au1 . S2 C11 . 110.78(17) yes
Au2 . S3 C22 . 108.99(17) yes
Au2 2_566 S4 C22 . 109.53(17) yes
C1 . N1 C5 . 114.5(7) yes
C1 . N2 C6 . 115.2(4) yes
C1 . N2 C11 . 121.9(4) yes
C6 . N2 C11 . 122.8(4) yes
C6 . C7 C8 . 117.2(6) yes
C6 . C7 H71 . 121.3 no
C8 . C7 H71 . 121.5 no
C12 . N4 C16 . 115.5(6) yes
C12 . N5 C17 . 115.2(4) yes
C12 . N5 C22 . 120.9(4) yes
C17 . N5 C22 . 123.7(4) yes
C17 . N6 C21 . 114.7(5) yes
N2 . C1 N1 . 114.6(5) yes
N2 . C1 C2 . 120.4(5) yes
N1 . C1 C2 . 125.0(5) yes
C1 . C2 C3 . 118.4(8) yes
C1 . C2 H21 . 120.2 no
C3 . C2 H21 . 121.3 no
C2 . C3 C4 . 118.9(9) yes
C2 . C3 H31 . 120.7 no
C4 . C3 H31 . 120.4 no
C3 . C4 C5 . 118.7(7) yes
C3 . C4 H41 . 120.4 no
C5 . C4 H41 . 120.8 no
C4 . C5 N1 . 124.4(8) yes
C4 . C5 H51 . 118.3 no
N1 . C5 H51 . 117.2 no
N2 . C6 C7 . 121.0(5) yes
N2 . C6 N3 . 113.6(5) yes
C7 . C6 N3 . 125.3(5) yes
C6 . N3 C10 . 115.9(5) yes
N3 . C10 C9 . 123.3(6) yes
N3 . C10 H101 . 117.3 no
C9 . C10 H101 . 119.5 no
C10 . C9 C8 . 118.8(6) yes
C10 . C9 H91 . 120.2 no
C8 . C9 H91 . 121.0 no
C7 . C8 C9 . 119.5(6) yes
C7 . C8 H81 . 120.5 no
C9 . C8 H81 . 120.0 no
S2 . C11 S1 . 128.1(3) yes
S2 . C11 N2 . 115.9(4) yes
S1 . C11 N2 . 116.0(3) yes
N5 . C12 N4 . 116.2(5) yes
N5 . C12 C13 . 118.1(5) yes
N4 . C12 C13 . 125.7(5) yes
C12 . C13 C14 . 117.1(6) yes
C12 . C13 H131 . 121.0 no
C14 . C13 H131 . 121.9 no
C13 . C14 C15 . 119.0(7) yes
C13 . C14 H141 . 120.7 no
C15 . C14 H141 . 120.3 no
C14 . C15 C16 . 118.9(6) yes
C14 . C15 H151 . 120.2 no
C16 . C15 H151 . 120.9 no
C15 . C16 N4 . 123.7(7) yes
C15 . C16 H161 . 118.6 no
N4 . C16 H161 . 117.7 no
N5 . C17 N6 . 114.6(5) yes
N5 . C17 C18 . 120.7(5) yes
N6 . C17 C18 . 124.6(5) yes
C17 . C18 C19 . 118.0(6) yes
C17 . C18 H181 . 120.2 no
C19 . C18 H181 . 121.8 no
C18 . C19 C20 . 118.9(6) yes
C18 . C19 H191 . 120.1 no
C20 . C19 H191 . 121.0 no
C19 . C20 C21 . 118.6(5) yes
C19 . C20 H201 . 120.9 no
C21 . C20 H201 . 120.5 no
N6 . C21 C20 . 125.1(6) yes
N6 . C21 H211 . 116.7 no
C20 . C21 H211 . 118.2 no
S4 . C22 S3 . 127.8(3) yes
S4 . C22 N5 . 116.2(4) yes
S3 . C22 N5 . 115.7(4) yes

loop_
_geom_bond_atom_site_label_1
_geom_bond_atom_site_label_2
_geom_bond_site_symmetry_2
_geom_bond_distance
_geom_bond_publ_flag
Au1 Au1 2_666 2.7932(4) yes
Au1 S1 2_666 2.2829(14) yes
Au1 Au2 . 2.9925(3) yes
Au1 S2 . 2.2849(14) yes
Au2 Au2 2_566 2.8161(4) yes
Au2 S4 2_566 2.2864(13) yes
Au2 S3 . 2.2824(14) yes
S1 C11 . 1.706(5) yes
S2 C11 . 1.721(5) yes
S3 C22 . 1.706(5) yes
S4 C22 . 1.722(5) yes
N1 C1 . 1.304(8) yes
N1 C5 . 1.351(9) yes
N2 C1 . 1.451(6) yes
N2 C6 . 1.450(6) yes
N2 C11 . 1.328(6) yes
C7 C6 . 1.364(8) yes
C7 C8 . 1.379(8) yes
C7 H71 . 0.950 no
N4 C12 . 1.317(7) yes
N4 C16 . 1.330(8) yes
N5 C12 . 1.454(6) yes
N5 C17 . 1.442(6) yes
N5 C22 . 1.343(6) yes
N6 C17 . 1.311(7) yes
N6 C21 . 1.360(8) yes
C1 C2 . 1.367(9) yes
C2 C3 . 1.364(9) yes
C2 H21 . 0.929 no
C3 C4 . 1.340(13) yes
C3 H31 . 0.926 no
C4 C5 . 1.358(13) yes
C4 H41 . 0.929 no
C5 H51 . 0.930 no
C6 N3 . 1.328(7) yes
N3 C10 . 1.336(8) yes
C10 C9 . 1.377(9) yes
C10 H101 . 0.939 no
C9 C8 . 1.359(9) yes
C9 H91 . 0.932 no
C8 H81 . 0.932 no
C12 C13 . 1.362(8) yes
C13 C14 . 1.379(9) yes
C13 H131 . 0.935 no
C14 C15 . 1.356(11) yes
C14 H141 . 0.937 no
C15 C16 . 1.367(11) yes
C15 H151 . 0.931 no
C16 H161 . 0.931 no
C17 C18 . 1.375(7) yes
C18 C19 . 1.378(8) yes
C18 H181 . 0.929 no
C19 C20 . 1.354(9) yes
C19 H191 . 0.932 no
C20 C21 . 1.338(9) yes
C20 H201 . 0.935 no
C21 H211 . 0.931 no
